data_7236662
loop_
_publ_author_name
'Xu, Zhen'
'Cheng, Guangbin'
'Zhu, Shunguan'
'Lin, Qiuhan'
'Yang, Hongwei'

_publ_section_title
;
 Nitrogen-rich salts based on the combination of 1,2,4-triazole and
 1,2,3-triazole rings: a facile strategy for fine tuning energetic
 properties
;
_journal_issue 5
_journal_name_full 'Journal of Materials Chemistry A'
_journal_page_first 2239
_journal_paper_doi 10.1039/C7TA08941D
_journal_volume 6
_journal_year 2018
_chemical_formula_moiety 'C4 H2 N8 O4'
_chemical_formula_sum 'C4 H2 N8 O4'
_chemical_formula_weight 226.14
_space_group_crystal_system orthorhombic
_space_group_IT_number 29
_space_group_name_Hall 'P 2c -2ac'
_space_group_name_H-M_alt 'P c a 21'
_atom_sites_solution_hydrogens difmap
_audit_creation_method SHELXL-2014/7
_audit_update_record
;
2017-06-28 deposited with the CCDC.
2017-12-21 downloaded from the CCDC.
;
_cell_angle_alpha 90
_cell_angle_beta 90
_cell_angle_gamma 90
_cell_formula_units_Z 4
_cell_length_a 12.9567(12)
_cell_length_b 6.4248(8)
_cell_length_c 9.6417(10)
_cell_measurement_reflns_used 1763
_cell_measurement_temperature 173(2)
_cell_measurement_theta_max 24.15
_cell_measurement_theta_min 3.14
_cell_volume 802.62(15)
_computing_structure_refinement 'SHELXL-2014/7 (Sheldrick, 2014)'
_diffrn_ambient_temperature 173(2)
_diffrn_measured_fraction_theta_full 1.000
_diffrn_measured_fraction_theta_max 1.000
_diffrn_measurement_device_type 'PHOTON 100 CMOS detector'
_diffrn_measurement_method 'omega scan'
_diffrn_radiation_type MoK\a
_diffrn_radiation_wavelength 0.71073
_diffrn_reflns_av_R_equivalents 0.0887
_diffrn_reflns_av_unetI/netI 0.0867
_diffrn_reflns_Laue_measured_fraction_full 1.000
_diffrn_reflns_Laue_measured_fraction_max 1.000
_diffrn_reflns_limit_h_max 16
_diffrn_reflns_limit_h_min -15
_diffrn_reflns_limit_k_max 7
_diffrn_reflns_limit_k_min -8
_diffrn_reflns_limit_l_max 12
_diffrn_reflns_limit_l_min -11
_diffrn_reflns_number 7638
_diffrn_reflns_point_group_measured_fraction_full 0.974
_diffrn_reflns_point_group_measured_fraction_max 0.966
_diffrn_reflns_theta_full 25.242
_diffrn_reflns_theta_max 26.337
_diffrn_reflns_theta_min 3.144
_diffrn_source 'fine-focus sealed tube'
_exptl_absorpt_coefficient_mu 0.166
_exptl_absorpt_correction_T_max 0.7454
_exptl_absorpt_correction_T_min 0.6931
_exptl_absorpt_correction_type multi-scan
_exptl_absorpt_process_details 'SADABS (Bruker, 2014)'
_exptl_crystal_density_diffrn 1.871
_exptl_crystal_description needle
_exptl_crystal_F_000 456
_exptl_crystal_size_max 0.260
_exptl_crystal_size_mid 0.060
_exptl_crystal_size_min 0.040
_refine_diff_density_max 0.272
_refine_diff_density_min -0.316
_refine_diff_density_rms 0.071
_refine_ls_abs_structure_details
;
 Flack x determined using 404 quotients [(I+)-(I-)]/[(I+)+(I-)]
 (Parsons, Flack and Wagner, Acta Cryst. B69 (2013) 249-259).
;
_refine_ls_abs_structure_Flack -1.3(10)
_refine_ls_extinction_method none
_refine_ls_goodness_of_fit_ref 1.027
_refine_ls_hydrogen_treatment refxyz
_refine_ls_matrix_type full
_refine_ls_number_parameters 151
_refine_ls_number_reflns 1569
_refine_ls_number_restraints 1
_refine_ls_restrained_S_all 1.026
_refine_ls_R_factor_all 0.0964
_refine_ls_R_factor_gt 0.0498
_refine_ls_shift/su_max 0.000
_refine_ls_shift/su_mean 0.000
_refine_ls_structure_factor_coef Fsqd
_refine_ls_weighting_details 'w=1/[\s^2^(Fo^2^)+(0.0336P)^2^+0.3937P] where P=(Fo^2^+2Fc^2^)/3'
_refine_ls_weighting_scheme calc
_refine_ls_wR_factor_gt 0.0801
_refine_ls_wR_factor_ref 0.0926
_reflns_Friedel_coverage 0.814
_reflns_Friedel_fraction_full 0.944
_reflns_Friedel_fraction_max 0.928
_reflns_number_gt 1151
_reflns_number_total 1569
_reflns_threshold_expression 'I > 2\s(I)'
_cod_data_source_file c7ta08941d2.cif
_cod_data_source_block 1_CCDC1
_cod_database_code 7236662
_shelx_shelxl_version_number 2014/7
_shelx_space_group_comment
;
The symmetry employed for this shelxl refinement is uniquely defined
by the following loop, which should always be used as a source of
symmetry information in preference to the above space-group names.
They are only intended as comments.
;
_shelx_estimated_absorpt_t_min 0.958
_shelx_estimated_absorpt_t_max 0.993

loop_
_space_group_symop_operation_xyz
'x, y, z'
'-x, -y, z+1/2'
'x+1/2, -y, z'
'-x+1/2, y, z+1/2'

loop_
_atom_site_label
_atom_site_type_symbol
_atom_site_fract_x
_atom_site_fract_y
_atom_site_fract_z
_atom_site_U_iso_or_equiv
_atom_site_adp_type
_atom_site_occupancy
_atom_site_site_symmetry_order
_atom_site_calc_flag
_atom_site_refinement_flags_adp
C1 C 0.5920(4) 0.3900(8) 0.5838(5) 0.0146(12) Uani 1 1 d .
C2 C 0.6760(4) 0.4994(8) 0.6386(5) 0.0158(12) Uani 1 1 d .
C3 C 0.8253(4) 0.9491(7) 0.6185(5) 0.0132(12) Uani 1 1 d .
C4 C 0.7299(4) 0.6917(8) 0.6049(5) 0.0132(12) Uani 1 1 d .
N1 N 0.7069(3) 0.3937(6) 0.7520(5) 0.0176(9) Uani 1 1 d .
N2 N 0.6427(3) 0.2339(7) 0.7580(5) 0.0196(11) Uani 1 1 d .
H2 H 0.642(4) 0.151(8) 0.823(6) 0.024 Uiso 1 1 d U
N3 N 0.5716(3) 0.2215(7) 0.6591(4) 0.0189(11) Uani 1 1 d .
N4 N 0.5287(3) 0.4400(7) 0.4664(5) 0.0181(10) Uani 1 1 d .
N5 N 0.7316(3) 0.7915(6) 0.4828(4) 0.0152(10) Uani 1 1 d .
H5 H 0.704(4) 0.766(8) 0.406(6) 0.018 Uiso 1 1 d U
N6 N 0.7935(3) 0.9603(6) 0.4904(5) 0.0156(10) Uani 1 1 d .
N7 N 0.7890(3) 0.7909(6) 0.6956(4) 0.0131(10) Uani 1 1 d .
N8 N 0.8962(3) 1.1010(7) 0.6761(5) 0.0222(11) Uani 1 1 d .
O1 O 0.4441(3) 0.3566(6) 0.4558(4) 0.0254(10) Uani 1 1 d .
O2 O 0.5642(3) 0.5668(6) 0.3835(4) 0.0239(9) Uani 1 1 d .
O3 O 0.9335(4) 1.2265(6) 0.5963(5) 0.0387(12) Uani 1 1 d .
O4 O 0.9146(3) 1.0887(6) 0.8004(4) 0.0281(10) Uani 1 1 d .

loop_
_atom_site_aniso_label
_atom_site_aniso_U_11
_atom_site_aniso_U_22
_atom_site_aniso_U_33
_atom_site_aniso_U_23
_atom_site_aniso_U_13
_atom_site_aniso_U_12
C1 0.015(3) 0.015(3) 0.013(3) 0.003(3) 0.005(2) 0.003(2)
C2 0.020(3) 0.016(3) 0.011(3) 0.002(2) 0.002(3) 0.003(2)
C3 0.015(3) 0.011(3) 0.013(3) -0.001(2) 0.001(2) 0.001(2)
C4 0.013(3) 0.016(3) 0.010(3) 0.001(2) 0.002(2) 0.003(2)
N1 0.021(2) 0.016(2) 0.016(2) 0.005(2) 0.004(2) -0.002(2)
N2 0.025(2) 0.018(3) 0.016(3) 0.009(2) 0.005(2) -0.001(2)
N3 0.021(2) 0.018(3) 0.017(2) 0.003(2) 0.005(2) -0.0004(19)
N4 0.018(3) 0.019(3) 0.018(2) -0.004(2) 0.002(2) 0.004(2)
N5 0.019(2) 0.020(2) 0.007(2) 0.001(2) -0.003(2) -0.001(2)
N6 0.018(2) 0.014(2) 0.015(2) 0.002(2) 0.001(2) -0.0037(19)
N7 0.017(2) 0.015(2) 0.007(2) -0.0015(19) 0.0006(19) 0.0018(19)
N8 0.024(2) 0.017(3) 0.025(3) 0.002(2) 0.000(3) -0.001(2)
O1 0.016(2) 0.033(3) 0.026(2) 0.001(2) -0.0022(18) -0.0057(19)
O2 0.027(2) 0.028(2) 0.017(2) 0.0098(19) -0.0021(17) -0.0068(19)
O3 0.052(3) 0.031(3) 0.034(2) 0.010(2) 0.000(2) -0.020(2)
O4 0.040(2) 0.029(2) 0.015(2) -0.0025(18) -0.0062(19) -0.005(2)

loop_
_atom_type_symbol
_atom_type_description
_atom_type_scat_dispersion_real
_atom_type_scat_dispersion_imag
_atom_type_scat_source
C C 0.0033 0.0016 'International Tables Vol C Tables 4.2.6.8 and 6.1.1.4'
H H 0.0000 0.0000 'International Tables Vol C Tables 4.2.6.8 and 6.1.1.4'
N N 0.0061 0.0033 'International Tables Vol C Tables 4.2.6.8 and 6.1.1.4'
O O 0.0106 0.0060 'International Tables Vol C Tables 4.2.6.8 and 6.1.1.4'

loop_
_geom_angle_atom_site_label_1
_geom_angle_atom_site_label_2
_geom_angle_atom_site_label_3
_geom_angle
N3 C1 C2 111.0(5)
N3 C1 N4 120.0(4)
C2 C1 N4 129.1(4)
N1 C2 C1 106.5(4)
N1 C2 C4 117.8(4)
C1 C2 C4 135.6(5)
N6 C3 N7 117.1(4)
N6 C3 N8 121.7(4)
N7 C3 N8 121.2(4)
N7 C4 N5 109.9(4)
N7 C4 C2 122.5(4)
N5 C4 C2 127.6(4)
N2 N1 C2 103.9(4)
N1 N2 N3 116.8(4)
N1 N2 H2 123(4)
N3 N2 H2 120(4)
N2 N3 C1 101.8(4)
O1 N4 O2 124.8(4)
O1 N4 C1 118.7(4)
O2 N4 C1 116.5(4)
C4 N5 N6 110.2(4)
C4 N5 H5 132(4)
N6 N5 H5 117(4)
C3 N6 N5 101.2(4)
C4 N7 C3 101.5(4)
O3 N8 O4 125.8(5)
O3 N8 C3 117.1(5)
O4 N8 C3 117.0(4)

loop_
_geom_bond_atom_site_label_1
_geom_bond_atom_site_label_2
_geom_bond_distance
C1 N3 1.330(6)
C1 C2 1.400(7)
C1 N4 1.435(7)
C2 N1 1.347(6)
C2 C4 1.456(7)
C3 N6 1.304(6)
C3 N7 1.344(6)
C3 N8 1.451(6)
C4 N7 1.326(6)
C4 N5 1.341(7)
N1 N2 1.323(6)
N2 N3 1.329(6)
N2 H2 0.82(5)
N4 O1 1.223(5)
N4 O2 1.231(5)
N5 N6 1.351(5)
N5 H5 0.84(5)
N8 O3 1.215(6)
N8 O4 1.224(5)
